data_7003208
loop_
_publ_author_name
'Miras, Haralampos N.'
'Long, De-Liang'
'K\"ogerler, Paul'
'Cronin, Leroy'

_publ_section_title
;
 Bridging the gap between solution and solid state studies in
 polyoxometalate chemistry: Discovery of a family of [V1M17]-based
 cages encapsulating two {VVO4} moieties
;
_journal_issue 2
_journal_name_full 'Dalton Transactions'
_journal_page_first 214
_journal_page_last 221
_journal_paper_doi 10.1039/b714285d
_journal_year 2008
_chemical_formula_sum 'H34 N2 Na4 O74 V3 W17'
_chemical_formula_weight 4616.52
_chemical_name_systematic
;
?
;
_space_group_IT_number 166
_symmetry_cell_setting trigonal
_symmetry_space_group_name_Hall '-R 3 2"'
_symmetry_space_group_name_H-M 'R -3 m :H'
_atom_sites_solution_hydrogens none
_atom_sites_solution_primary direct
_atom_sites_solution_secondary difmap
_audit_creation_method SHELXL-97
_cell_angle_alpha 90.00
_cell_angle_beta 90.00
_cell_angle_gamma 120.00
_cell_formula_units_Z 9
_cell_length_a 37.655(3)
_cell_length_b 37.655(3)
_cell_length_c 13.0008(13)
_cell_measurement_reflns_used 3121
_cell_measurement_temperature 100(2)
_cell_measurement_theta_max 44.03
_cell_measurement_theta_min 4.33
_cell_volume 15964(2)
_computing_cell_refinement 'Bruker ApexII'
_computing_data_collection 'Bruker ApexII'
_computing_data_reduction 'Bruker ApexII'
_computing_structure_refinement 'SHELXL-97 (Sheldrick, 1997)'
_computing_structure_solution 'SHELXS-97 (Sheldrick, 1997)'
_diffrn_ambient_temperature 100(2)
_diffrn_measured_fraction_theta_full 0.994
_diffrn_measured_fraction_theta_max 0.994
_diffrn_measurement_device_type 'Bruker ApexII CCD'
_diffrn_measurement_method '\w & \p scans'
_diffrn_radiation_monochromator graphite
_diffrn_radiation_source 'fine-focus sealed tube'
_diffrn_radiation_type MoK\a
_diffrn_radiation_wavelength 0.71073
_diffrn_reflns_av_R_equivalents 0.0839
_diffrn_reflns_av_sigmaI/netI 0.0351
_diffrn_reflns_limit_h_max 37
_diffrn_reflns_limit_h_min -37
_diffrn_reflns_limit_k_max 37
_diffrn_reflns_limit_k_min -35
_diffrn_reflns_limit_l_max 12
_diffrn_reflns_limit_l_min -12
_diffrn_reflns_number 21914
_diffrn_reflns_theta_full 20.82
_diffrn_reflns_theta_max 20.82
_diffrn_reflns_theta_min 1.87
_diffrn_standards_decay_% 0
_exptl_absorpt_coefficient_mu 27.947
_exptl_absorpt_correction_T_max 0.1665
_exptl_absorpt_correction_T_min 0.0815
_exptl_absorpt_correction_type empirical
_exptl_absorpt_process_details SADABS
_exptl_crystal_colour green
_exptl_crystal_density_diffrn 4.322
_exptl_crystal_density_meas ?
_exptl_crystal_density_method 'not measured'
_exptl_crystal_description block
_exptl_crystal_F_000 18099
_exptl_crystal_size_max 0.18
_exptl_crystal_size_mid 0.15
_exptl_crystal_size_min 0.10
_refine_diff_density_max 1.48
_refine_diff_density_min -1.72
_refine_diff_density_rms 0.30
_refine_ls_extinction_coef none
_refine_ls_extinction_method none
_refine_ls_goodness_of_fit_ref 1.160
_refine_ls_hydrogen_treatment none
_refine_ls_matrix_type full
_refine_ls_number_parameters 246
_refine_ls_number_reflns 1970
_refine_ls_number_restraints 0
_refine_ls_restrained_S_all 1.160
_refine_ls_R_factor_all 0.0599
_refine_ls_R_factor_gt 0.0443
_refine_ls_shift/su_max 0.001
_refine_ls_shift/su_mean 0.000
_refine_ls_structure_factor_coef Fsqd
_refine_ls_weighting_details 'calc w=1/[\s^2^(Fo^2^)+(0.0410P)^2^+2660.1404P] where P=(Fo^2^+2Fc^2^)/3'
_refine_ls_weighting_scheme calc
_refine_ls_wR_factor_gt 0.1043
_refine_ls_wR_factor_ref 0.1163
_reflns_number_gt 1582
_reflns_number_total 1970
_reflns_threshold_expression >2sigma(I)
_cod_data_source_file b714285d.txt
_cod_data_source_block hm335a
_cod_depositor_comments
;
The following automatic conversions were performed:
'_exptl_absorpt_correction_type' value 'Empirical' changed to 'empirical'
according to '/home/saulius/struct/CIF-dictionaries/cif_core.dic'
dictionary named 'cif_core.dic' version 2.4.1 from 2010-06-29.

Automatic conversion script
Id: cif_fix_enum 1527 2010-12-29 10:47:43Z saulius 

The following automatic conversions were performed:

'_exptl_crystal_density_meas' value 'none' was changed to '?' - the
value is perceived as not measured.

Automatic conversion script
Id: cif_fix_values 3008 2015-01-20 13:52:24Z robertas 
;
_cod_original_cell_volume 15965(2)
_cod_original_sg_symbol_H-M R-3m
_cod_database_code 7003208

loop_
_symmetry_equiv_pos_as_xyz
'x, y, z'
'-y, x-y, z'
'-x+y, -x, z'
'y, x, -z'
'x-y, -y, -z'
'-x, -x+y, -z'
'x+2/3, y+1/3, z+1/3'
'-y+2/3, x-y+1/3, z+1/3'
'-x+y+2/3, -x+1/3, z+1/3'
'y+2/3, x+1/3, -z+1/3'
'x-y+2/3, -y+1/3, -z+1/3'
'-x+2/3, -x+y+1/3, -z+1/3'
'x+1/3, y+2/3, z+2/3'
'-y+1/3, x-y+2/3, z+2/3'
'-x+y+1/3, -x+2/3, z+2/3'
'y+1/3, x+2/3, -z+2/3'
'x-y+1/3, -y+2/3, -z+2/3'
'-x+1/3, -x+y+2/3, -z+2/3'
'-x, -y, -z'
'y, -x+y, -z'
'x-y, x, -z'
'-y, -x, z'
'-x+y, y, z'
'x, x-y, z'
'-x+2/3, -y+1/3, -z+1/3'
'y+2/3, -x+y+1/3, -z+1/3'
'x-y+2/3, x+1/3, -z+1/3'
'-y+2/3, -x+1/3, z+1/3'
'-x+y+2/3, y+1/3, z+1/3'
'x+2/3, x-y+1/3, z+1/3'
'-x+1/3, -y+2/3, -z+2/3'
'y+1/3, -x+y+2/3, -z+2/3'
'x-y+1/3, x+2/3, -z+2/3'
'-y+1/3, -x+2/3, z+2/3'
'-x+y+1/3, y+2/3, z+2/3'
'x+1/3, x-y+2/3, z+2/3'

loop_
_atom_site_label
_atom_site_type_symbol
_atom_site_fract_x
_atom_site_fract_y
_atom_site_fract_z
_atom_site_U_iso_or_equiv
_atom_site_adp_type
_atom_site_occupancy
_atom_site_symmetry_multiplicity
_atom_site_calc_flag
_atom_site_refinement_flags
_atom_site_disorder_assembly
_atom_site_disorder_group
W1 W 0.89079(2) 0.10921(2) 0.45586(12) 0.0300(5) Uani 0.94 2 d SP A 1
W2 W 0.95321(3) 0.13636(4) 0.24858(8) 0.0316(4) Uani 0.94 1 d P A 1
W3 W 0.92599(4) 0.16932(4) 0.00618(9) 0.0394(4) Uani 0.94 1 d P A 1
W4 W 0.95425(3) 0.23467(4) 0.22433(8) 0.0330(4) Uani 0.94 1 d P A 1
W5 W 0.88861(4) 0.20629(4) 0.44208(9) 0.0403(4) Uani 0.94 1 d P A 1
V1 V 0.89079(2) 0.10921(2) 0.45586(12) 0.0300(5) Uani 0.06 2 d SP B 3
V2 V 0.95321(3) 0.13636(4) 0.24858(8) 0.0316(4) Uani 0.06 1 d P C 3
V3 V 0.92599(4) 0.16932(4) 0.00618(9) 0.0394(4) Uani 0.06 1 d P D 3
V4 V 0.95425(3) 0.23467(4) 0.22433(8) 0.0330(4) Uani 0.06 1 d P E 3
V5 V 0.88861(4) 0.20629(4) 0.44208(9) 0.0403(4) Uani 0.06 1 d P F 3
V6 V 0.86002(9) 0.13998(9) 0.2257(4) 0.0285(15) Uani 1 2 d S A 1
Na1 Na 1.0000 0.1129(7) 0.5000 0.044(8) Uani 0.50 2 d SP . 1
Na2 Na 1.0568(7) 0.2470(7) 0.3093(17) 0.054(6) Uani 0.50 1 d P A 1
Na3 Na 1.0000 0.3069(8) 0.5000 0.056(9) Uani 0.50 2 d SP . 1
N1 N 0.8812(16) 0.0000 0.0000 0.037(16) Uiso 0.50 2 d SP G 1
N2 N 0.9154(9) 0.0846(9) -0.200(5) 0.038(16) Uiso 0.50 2 d SP H 1
O1 O 0.8999(4) 0.1001(4) 0.5773(19) 0.045(7) Uani 1 2 d S A 1
O2 O 1.0008(6) 0.1445(5) 0.2443(12) 0.038(5) Uani 1 1 d . A 1
O3 O 0.9596(6) 0.1747(7) -0.0854(14) 0.055(6) Uani 1 1 d . A 1
O4 O 1.0018(6) 0.2721(6) 0.2396(17) 0.060(6) Uani 1 1 d . A 1
O5 O 0.9089(6) 0.2317(6) 0.5530(11) 0.041(5) Uani 1 1 d . A 1
O6 O 0.9437(5) 0.1275(6) 0.3939(12) 0.040(5) Uani 1 1 d . A 1
O7 O 0.9224(3) 0.0776(3) 0.2337(19) 0.046(7) Uani 1 2 d S A 1
O8 O 0.9040(5) 0.1646(6) 0.4589(12) 0.044(5) Uani 1 1 d . A 1
O9 O 0.9615(5) 0.1898(6) 0.2718(12) 0.037(5) Uani 1 1 d . A 1
O10 O 0.9411(5) 0.1415(5) 0.1094(11) 0.030(4) Uani 1 1 d . A 1
O11 O 0.8759(8) 0.1241(8) -0.001(4) 0.037(13) Uiso 0.50 2 d SP A 1
O12 O 0.9684(11) 0.2207(10) 0.087(2) 0.024(8) Uiso 0.50 1 d P A 1
O13 O 0.9237(11) 0.2282(10) 0.340(2) 0.026(8) Uiso 0.50 1 d P A 1
O14 O 0.8358(7) 0.1642(7) 0.527(4) 0.031(12) Uiso 0.50 2 d SP A 1
O15 O 0.9030(6) 0.1963(7) -0.0652(17) 0.070(7) Uani 1 1 d . A 1
O16 O 0.9329(6) 0.2662(6) 0.1667 0.034(6) Uiso 1 2 d S A 1
O17 O 0.8847(4) 0.1153(4) 0.2800(15) 0.038(7) Uani 1 2 d S A 1
O18 O 0.8954(9) 0.1795(9) 0.156(2) 0.025(8) Uiso 0.50 1 d P A 1
O19 O 0.8434(7) 0.1566(7) 0.335(3) 0.025(11) Uiso 0.50 2 d SP A 1
O11' O 0.8870(9) 0.1130(9) -0.055(4) 0.053(15) Uiso 0.50 2 d SP I 2
O12' O 0.9447(11) 0.2113(9) 0.095(2) 0.016(7) Uiso 0.50 1 d P J 2
O13' O 0.9437(13) 0.2430(12) 0.370(3) 0.040(10) Uiso 0.50 1 d P K 2
O14' O 0.8362(8) 0.1638(8) 0.449(4) 0.040(13) Uiso 0.50 2 d SP L 2
O18' O 0.8638(7) 0.1362(7) 0.093(3) 0.024(11) Uiso 0.50 2 d SP M 2
O19' O 0.8861(10) 0.1901(10) 0.259(2) 0.033(8) Uiso 0.50 1 d P N 2
O20 O 1.0000 0.3008(7) 0.0000 0.048(7) Uiso 1 2 d S . 1
O21 O 1.0000 0.0000 0.5000 0.09(3) Uiso 1 12 d S O 1
O22 O 1.0000 0.2206(8) 0.5000 0.059(8) Uiso 1 2 d S P 1
O23 O 1.0529(12) 0.106(2) 0.345(6) 0.09(2) Uiso 0.50 2 d SP Q 1
O24 O 0.9606(13) 0.0394(13) 0.584(6) 0.07(2) Uiso 0.40 2 d SP . 1
O25 O 0.9607(13) 0.0393(13) 0.140(7) 0.07(2) Uiso 0.40 2 d SP R 1
O26 O 0.870(5) -0.065(3) 0.017(13) 0.09(5) Uiso 0.20 2 d SP S 1
O27 O 1.1400(8) 0.2801(15) 0.304(4) 0.052(13) Uiso 0.60 2 d SP . 1
O23' O 1.0408(15) 0.082(3) 0.218(7) 0.10(3) Uiso 0.40 2 d SP T 2
O25' O 0.980(3) 0.044(3) 0.208(8) 0.07(3) Uiso 0.20 1 d P U 2
O27' O 1.1299(15) 0.260(3) 0.246(7) 0.09(3) Uiso 0.40 2 d SP V 2

loop_
_atom_site_aniso_label
_atom_site_aniso_U_11
_atom_site_aniso_U_22
_atom_site_aniso_U_33
_atom_site_aniso_U_23
_atom_site_aniso_U_13
_atom_site_aniso_U_12
W1 0.0277(7) 0.0277(7) 0.0343(9) 0.0019(4) -0.0019(4) 0.0136(8)
W2 0.0269(7) 0.0328(7) 0.0369(7) 0.0031(5) 0.0014(5) 0.0163(6)
W3 0.0340(8) 0.0413(8) 0.0479(8) 0.0154(6) 0.0131(6) 0.0226(7)
W4 0.0305(7) 0.0336(8) 0.0310(7) 0.0008(5) -0.0024(5) 0.0131(6)
W5 0.0434(8) 0.0368(8) 0.0434(8) -0.0111(6) -0.0155(6) 0.0221(7)
V1 0.0277(7) 0.0277(7) 0.0343(9) 0.0019(4) -0.0019(4) 0.0136(8)
V2 0.0269(7) 0.0328(7) 0.0369(7) 0.0031(5) 0.0014(5) 0.0163(6)
V3 0.0340(8) 0.0413(8) 0.0479(8) 0.0154(6) 0.0131(6) 0.0226(7)
V4 0.0305(7) 0.0336(8) 0.0310(7) 0.0008(5) -0.0024(5) 0.0131(6)
V5 0.0434(8) 0.0368(8) 0.0434(8) -0.0111(6) -0.0155(6) 0.0221(7)
V6 0.029(3) 0.029(3) 0.029(3) 0.0021(14) -0.0021(14) 0.015(3)
Na1 0.05(2) 0.032(13) 0.057(19) -0.016(8) -0.032(16) 0.023(10)
Na2 0.052(15) 0.065(16) 0.049(14) -0.004(12) -0.013(11) 0.032(14)
Na3 0.04(2) 0.038(14) 0.09(3) -0.005(9) -0.010(18) 0.021(10)
O1 0.043(12) 0.043(12) 0.038(15) 0.000(7) 0.000(7) 0.013(15)
O2 0.049(12) 0.040(11) 0.028(10) 0.015(8) 0.008(9) 0.025(10)
O3 0.057(14) 0.081(16) 0.053(12) -0.015(11) -0.006(10) 0.053(13)
O4 0.027(12) 0.042(13) 0.104(17) 0.020(12) -0.012(11) 0.011(10)
O5 0.056(13) 0.051(13) 0.017(9) -0.007(8) -0.005(9) 0.028(11)
O6 0.036(11) 0.057(13) 0.032(10) -0.013(9) 0.000(8) 0.028(10)
O7 0.053(15) 0.053(15) 0.059(17) -0.001(6) 0.001(6) 0.048(16)
O8 0.022(10) 0.081(15) 0.028(10) -0.002(10) -0.001(8) 0.025(10)
O9 0.025(10) 0.060(13) 0.022(9) 0.001(8) 0.004(8) 0.018(10)
O10 0.032(11) 0.035(11) 0.019(9) -0.003(8) 0.002(8) 0.013(9)
O15 0.054(15) 0.092(18) 0.076(15) 0.046(13) 0.043(12) 0.046(14)
O17 0.062(14) 0.062(14) 0.007(12) -0.004(5) 0.004(5) 0.042(16)

loop_
_atom_type_symbol
_atom_type_description
_atom_type_scat_dispersion_real
_atom_type_scat_dispersion_imag
_atom_type_scat_source
W W -0.8490 6.8722 'International Tables Vol C Tables 4.2.6.8 and 6.1.1.4'
V V 0.3005 0.5294 'International Tables Vol C Tables 4.2.6.8 and 6.1.1.4'
Na Na 0.0362 0.0249 'International Tables Vol C Tables 4.2.6.8 and 6.1.1.4'
N N 0.0061 0.0033 'International Tables Vol C Tables 4.2.6.8 and 6.1.1.4'
O O 0.0106 0.0060 'International Tables Vol C Tables 4.2.6.8 and 6.1.1.4'
H H 0.0000 0.0000 'International Tables Vol C Tables 4.2.6.8 and 6.1.1.4'

loop_
_geom_angle_atom_site_label_1
_geom_angle_atom_site_label_2
_geom_angle_atom_site_label_3
_geom_angle
_geom_angle_site_symmetry_1
_geom_angle_site_symmetry_3
_geom_angle_publ_flag
O1 W1 O8 103.7(8) . . ?
O1 W1 O8 103.7(8) . 22_665 ?
O8 W1 O8 86.4(10) . 22_665 ?
O1 W1 O6 100.7(8) . 22_665 ?
O8 W1 O6 155.6(7) . 22_665 ?
O8 W1 O6 87.7(7) 22_665 22_665 ?
O1 W1 O6 100.7(8) . . ?
O8 W1 O6 87.7(7) . . ?
O8 W1 O6 155.6(7) 22_665 . ?
O6 W1 O6 88.0(10) 22_665 . ?
O1 W1 O17 169.3(11) . . ?
O8 W1 O17 84.0(6) . . ?
O8 W1 O17 84.0(6) 22_665 . ?
O6 W1 O17 71.8(6) 22_665 . ?
O6 W1 O17 71.8(6) . . ?
O2 W2 O9 102.7(8) . . ?
O2 W2 O10 104.0(7) . . ?
O9 W2 O10 87.9(7) . . ?
O2 W2 O6 98.9(7) . . ?
O9 W2 O6 86.9(7) . . ?
O10 W2 O6 157.1(7) . . ?
O2 W2 O7 100.5(8) . . ?
O9 W2 O7 156.6(8) . . ?
O10 W2 O7 89.1(9) . . ?
O6 W2 O7 86.9(9) . . ?
O2 W2 O17 168.4(7) . . ?
O9 W2 O17 84.3(6) . . ?
O10 W2 O17 85.4(7) . . ?
O6 W2 O17 71.9(7) . . ?
O7 W2 O17 72.4(7) . . ?
O3 W3 O11 116.8(18) . . ?
O3 W3 O15 96.2(9) . . ?
O11 W3 O15 86.5(17) . . ?
O3 W3 O10 98.6(8) . . ?
O11 W3 O10 88.7(16) . . ?
O15 W3 O10 165.1(7) . . ?
O3 W3 O12 93.7(12) . . ?
O11 W3 O12 149.1(19) . . ?
O15 W3 O12 95.4(12) . . ?
O10 W3 O12 81.7(10) . . ?
O3 W3 O18 162.9(10) . . ?
O11 W3 O18 80.3(18) . . ?
O15 W3 O18 85.7(10) . . ?
O10 W3 O18 79.6(8) . . ?
O12 W3 O18 69.2(12) . . ?
O4 W4 O13 111.0(14) . . ?
O4 W4 O16 97.7(9) . . ?
O13 W4 O16 88.4(10) . . ?
O4 W4 O9 98.0(8) . . ?
O13 W4 O9 88.7(11) . . ?
O16 W4 O9 164.1(8) . . ?
O4 W4 O12 90.8(13) . . ?
O13 W4 O12 157.6(15) . . ?
O16 W4 O12 93.7(9) . . ?
O9 W4 O12 83.2(10) . . ?
O4 W4 O18 162.3(11) . . ?
O13 W4 O18 86.6(14) . . ?
O16 W4 O18 83.9(10) . . ?
O9 W4 O18 80.3(9) . . ?
O12 W4 O18 71.5(13) . . ?
O5 W5 O13 111.1(13) . . ?
O5 W5 O15 97.9(8) . 10_545 ?
O13 W5 O15 88.9(13) . 10_545 ?
O5 W5 O8 97.4(8) . . ?
O13 W5 O8 90.4(11) . . ?
O15 W5 O8 163.9(7) 10_545 . ?
O5 W5 O14 88.2(12) . . ?
O13 W5 O14 160.3(16) . . ?
O15 W5 O14 92.0(14) 10_545 . ?
O8 W5 O14 83.3(13) . . ?
O5 W5 O19 158.8(10) . . ?
O13 W5 O19 89.9(14) . . ?
O15 W5 O19 85.1(12) 10_545 . ?
O8 W5 O19 78.8(12) . . ?
O14 W5 O19 70.6(14) . . ?
O18 V6 O18 114(2) . 22_665 ?
O18 V6 O17 106.9(11) . . ?
O18 V6 O17 106.9(11) 22_665 . ?
O18 V6 O19 112.5(12) . . ?
O18 V6 O19 112.5(12) 22_665 . ?
O17 V6 O19 103.7(15) . . ?
O24 Na1 O24 80(4) 20_666 . ?
O24 Na1 O6 109.0(16) 20_666 6_766 ?
O24 Na1 O6 123.7(16) . 6_766 ?
O24 Na1 O6 123.7(16) 20_666 . ?
O24 Na1 O6 109.0(16) . . ?
O6 Na1 O6 110.0(12) 6_766 . ?
O24 Na1 O23 26(2) 20_666 . ?
O24 Na1 O23 104(3) . . ?
O6 Na1 O23 101.6(14) 6_766 . ?
O6 Na1 O23 107.1(11) . . ?
O24 Na1 O23 104(3) 20_666 21_546 ?
O24 Na1 O23 26(2) . 21_546 ?
O6 Na1 O23 107.1(11) 6_766 21_546 ?
O6 Na1 O23 101.6(13) . 21_546 ?
O23 Na1 O23 129(3) . 21_546 ?
O27 Na2 O4 134.8(14) . . ?
O20 Na3 O20 112.7(10) 14_645 9_665 ?
W4 O4 Na2 114.8(10) . . ?
W2 O6 W1 122.9(9) . . ?
W2 O6 Na1 115.1(7) . . ?
W1 O6 Na1 118.2(7) . . ?
W2 O7 W2 122.2(12) . 22_665 ?
W1 O8 W5 150.7(10) . . ?
W2 O9 W4 148.3(9) . . ?
W2 O10 W3 149.2(9) . . ?
W3 O11 W3 168(3) . 22_665 ?
W4 O12 W3 120.9(18) . . ?
W5 O13 W4 163(2) . . ?
W5 O14 W5 114(2) 22_665 . ?
W3 O15 W5 166.7(11) . 10_545 ?
W4 O16 W4 168.4(14) . 10_545 ?
V6 O17 W1 123.5(11) . . ?
V6 O17 W2 122.6(7) . 22_665 ?
W1 O17 W2 93.4(7) . 22_665 ?
V6 O17 W2 122.6(7) . . ?
W1 O17 W2 93.4(7) . . ?
W2 O17 W2 93.0(8) 22_665 . ?
V6 O18 W4 124.0(15) . . ?
V6 O18 W3 122.1(16) . . ?
W4 O18 W3 97.8(11) . . ?
V6 O19 W5 121.8(12) . . ?
V6 O19 W5 121.8(12) . 22_665 ?
W5 O19 W5 103.7(16) . 22_665 ?
Na3 O20 Na3 107.1(9) 14_644 9_664 ?
O24 O23 Na1 64(3) 20_666 . ?
O24 O23 Na1 64(3) 20_666 20_666 ?
Na1 O23 Na1 93(2) . 20_666 ?
O23 O24 Na1 91(4) 21_546 21_546 ?
O23 O24 Na1 91(4) 21_546 . ?
Na1 O24 Na1 107(3) 21_546 . ?
Na2 O27 Na2 133(2) 23_755 . ?

loop_
_geom_bond_atom_site_label_1
_geom_bond_atom_site_label_2
_geom_bond_distance
_geom_bond_site_symmetry_2
_geom_bond_publ_flag
W1 O1 1.69(2) . ?
W1 O8 1.89(2) . ?
W1 O8 1.89(2) 22_665 ?
W1 O6 1.928(17) 22_665 ?
W1 O6 1.928(17) . ?
W1 O17 2.32(2) . ?
W2 O2 1.663(18) . ?
W2 O9 1.899(18) . ?
W2 O10 1.899(15) . ?
W2 O6 1.920(16) . ?
W2 O7 1.926(11) . ?
W2 O17 2.325(16) . ?
W3 O3 1.674(19) . ?
W3 O11 1.804(5) . ?
W3 O15 1.88(2) . ?
W3 O10 1.953(16) . ?
W3 O12 2.08(3) . ?
W3 O18 2.38(3) . ?
W4 O4 1.646(18) . ?
W4 O13 1.83(3) . ?
W4 O16 1.891(3) . ?
W4 O9 1.944(18) . ?
W4 O12 2.00(3) . ?
W4 O18 2.33(3) . ?
W5 O5 1.687(16) . ?
W5 O13 1.76(3) . ?
W5 O15 1.90(2) 10_545 ?
W5 O8 1.940(19) . ?
W5 O14 2.13(3) . ?
W5 O19 2.27(3) . ?
V6 O18 1.69(3) . ?
V6 O18 1.69(3) 22_665 ?
V6 O17 1.76(2) . ?
V6 O19 1.78(4) . ?
Na1 O24 2.64(5) 20_666 ?
Na1 O24 2.64(5) . ?
Na1 O6 2.80(2) 6_766 ?
Na1 O6 2.80(2) . ?
Na1 O23 2.94(5) . ?
Na1 O23 2.94(5) 21_546 ?
Na2 O27 2.73(3) . ?
Na2 O4 2.82(3) . ?
Na3 O20 2.90(2) 14_645 ?
Na3 O20 2.90(2) 9_665 ?
O7 W2 1.926(11) 22_665 ?
O11 W3 1.804(5) 22_665 ?
O14 W5 2.13(3) 22_665 ?
O15 W5 1.90(2) 10_545 ?
O16 W4 1.891(3) 10_545 ?
O17 W2 2.325(16) 22_665 ?
O19 W5 2.27(3) 22_665 ?
O20 Na3 2.90(2) 14_644 ?
O20 Na3 2.90(2) 9_664 ?
O23 O24 1.27(9) 20_666 ?
O23 Na1 2.94(5) 20_666 ?
O24 O23 1.27(9) 21_546 ?
O24 Na1 2.64(5) 21_546 ?
O27 Na2 2.73(3) 23_755 ?
O25' O25' 0.92(19) 22_665 ?
